data_2201575
loop_
_publ_author_name
'Huang, Guo-Sheng'
'Li, Yi-Zhi'
'Ma, Yong-Xiang'
'Song, Qing-Bao'
'Liang, Yong-Min'

_publ_section_title
;
 Bis[1-(2,4-dichlorobenzoylhydrazonomethyl)ferrocene(1--)]nickel(II)
;
_journal_issue 10
_journal_name_full 'Acta Crystallographica Section E'
_journal_page_first m574
_journal_page_last m576
_journal_paper_doi 10.1107/S1600536802016872
_journal_volume 58
_journal_year 2002
_chemical_formula_iupac '[Ni (C18 H13 Cl2 Fe N2 O)2]'
_chemical_formula_moiety 'C36 H26 Cl4 Fe2 N4 Ni O2'
_chemical_formula_sum 'C36 H26 Cl4 Fe2 N4 Ni O2'
_chemical_formula_weight 858.82
_chemical_name_systematic ?
_space_group_IT_number 14
_symmetry_cell_setting monoclinic
_symmetry_space_group_name_Hall '-P 2ybc'
_symmetry_space_group_name_H-M 'P 1 21/c 1'
_atom_sites_solution_hydrogens geom
_atom_sites_solution_primary direct
_atom_sites_solution_secondary difmap
_audit_creation_method SHELXL-97
_cell_angle_alpha 90.00
_cell_angle_beta 91.36(3)
_cell_angle_gamma 90.00
_cell_formula_units_Z 2
_cell_length_a 7.0320(10)
_cell_length_b 22.455(4)
_cell_length_c 11.075(2)
_cell_measurement_reflns_used 25
_cell_measurement_temperature 293(2)
_cell_measurement_theta_max 14.94
_cell_measurement_theta_min 12.05
_cell_volume 1748.3(5)
_computing_cell_refinement 'CAD-4 SDP/VAX'
_computing_data_collection 'CAD-4 SDP/VAX (Enraf-Nonius, 1989)'
_computing_data_reduction 'TEXSAN (Molecular Structure Corporation, 1989)'
_computing_molecular_graphics 'SHELXTL (Sheldrick, 2000)'
_computing_publication_material SHELXTL
_computing_structure_refinement 'SHELXL97 (Sheldrick, 1997)'
_computing_structure_solution 'SHELXS97 (Sheldrick, 1997)'
_diffrn_ambient_temperature 293(2)
_diffrn_measured_fraction_theta_full 1.000
_diffrn_measured_fraction_theta_max 1.000
_diffrn_measurement_device_type 'Enraf-Nonius CAD-4'
_diffrn_measurement_method \w/2\q
_diffrn_radiation_monochromator graphite
_diffrn_radiation_source 'fine-focus sealed tube'
_diffrn_radiation_type MoK\a
_diffrn_radiation_wavelength 0.71073
_diffrn_reflns_av_R_equivalents 0.0556
_diffrn_reflns_av_sigmaI/netI 0.0682
_diffrn_reflns_limit_h_max 8
_diffrn_reflns_limit_h_min -8
_diffrn_reflns_limit_k_max 26
_diffrn_reflns_limit_k_min 0
_diffrn_reflns_limit_l_max 13
_diffrn_reflns_limit_l_min 0
_diffrn_reflns_number 5629
_diffrn_reflns_theta_full 25.00
_diffrn_reflns_theta_max 25.00
_diffrn_reflns_theta_min 1.81
_diffrn_standards_decay_% 0
_diffrn_standards_interval_count 300
_diffrn_standards_number 5
_exptl_absorpt_coefficient_mu 1.697
_exptl_absorpt_correction_T_max 0.716
_exptl_absorpt_correction_T_min 0.599
_exptl_absorpt_correction_type '\y scan'
_exptl_absorpt_process_details '(North et al., 1968)'
_exptl_crystal_colour red
_exptl_crystal_density_diffrn 1.631
_exptl_crystal_density_method 'not measured'
_exptl_crystal_description block
_exptl_crystal_F_000 868
_exptl_crystal_size_max 0.3
_exptl_crystal_size_mid 0.25
_exptl_crystal_size_min 0.2
_refine_diff_density_max 0.171
_refine_diff_density_min -0.763
_refine_ls_extinction_method none
_refine_ls_goodness_of_fit_ref 1.008
_refine_ls_hydrogen_treatment constr
_refine_ls_matrix_type full
_refine_ls_number_parameters 223
_refine_ls_number_reflns 3082
_refine_ls_number_restraints 0
_refine_ls_restrained_S_all 1.008
_refine_ls_R_factor_all 0.0403
_refine_ls_R_factor_gt 0.0358
_refine_ls_shift/su_max 0.001
_refine_ls_shift/su_mean 0.000
_refine_ls_structure_factor_coef Fsqd
_refine_ls_weighting_details 'calc w = 1/[\s^2^(Fo^2^)+(0.01P)^2^] where P = (Fo^2^+2Fc^2^)/3'
_refine_ls_weighting_scheme calc
_refine_ls_wR_factor_gt 0.0908
_refine_ls_wR_factor_ref 0.0940
_reflns_number_gt 2869
_reflns_number_total 3082
_reflns_threshold_expression I>2\s(I)
_cod_data_source_file ob6170.cif
_cod_data_source_block I
_cod_original_sg_symbol_H-M 'P 21/c'
_cod_database_code 2201575
_cod_database_fobs_code 2201575

loop_
_symmetry_equiv_pos_as_xyz
'x, y, z'
'-x, y+1/2, -z+1/2'
'-x, -y, -z'
'x, -y-1/2, z-1/2'

loop_
_atom_site_label
_atom_site_fract_x
_atom_site_fract_y
_atom_site_fract_z
_atom_site_U_iso_or_equiv
_atom_site_adp_type
_atom_site_calc_flag
_atom_site_refinement_flags
_atom_site_occupancy
_atom_site_disorder_assembly
_atom_site_disorder_group
_atom_site_type_symbol
Ni1 1.0000 0.5000 0.0000 0.04017(14) Uani d S 1 . . Ni
Fe1 0.43926(6) 0.588888(18) 0.31346(3) 0.04755(14) Uani d . 1 . . Fe
Cl1 0.57023(12) 0.32689(4) 0.17712(10) 0.0783(3) Uani d . 1 . . Cl
Cl2 1.04987(16) 0.20171(4) 0.46311(10) 0.0853(3) Uani d . 1 . . Cl
O1 1.0429(3) 0.42910(8) 0.08031(17) 0.0456(4) Uani d . 1 . . O
N1 0.7827(3) 0.50276(9) 0.09227(19) 0.0411(5) Uani d . 1 . . N
N2 0.7607(3) 0.45365(10) 0.1710(2) 0.0478(5) Uani d . 1 . . N
C1 0.4726(4) 0.54552(12) 0.1523(2) 0.0436(6) Uani d . 1 . . C
C2 0.3918(4) 0.50612(12) 0.2412(3) 0.0504(7) Uani d . 1 . . C
H2 0.4444 0.4706 0.2696 0.060 Uiso calc R 1 . . H
C3 0.2196(4) 0.53150(14) 0.2765(3) 0.0582(8) Uani d . 1 . . C
H3 0.1382 0.5155 0.3329 0.070 Uiso calc R 1 . . H
C4 0.1895(4) 0.58517(15) 0.2129(3) 0.0613(8) Uani d . 1 . . C
H4 0.0845 0.6100 0.2197 0.074 Uiso calc R 1 . . H
C5 0.3451(4) 0.59492(13) 0.1372(3) 0.0530(7) Uani d . 1 . . C
H5 0.3618 0.6275 0.0867 0.064 Uiso calc R 1 . . H
C6 0.6994(5) 0.61289(18) 0.3808(4) 0.0744(10) Uani d . 1 . . C
H6 0.8149 0.6040 0.3459 0.089 Uiso calc R 1 . . H
C7 0.6053(5) 0.57744(17) 0.4664(3) 0.0715(9) Uani d . 1 . . C
H7 0.6470 0.5411 0.4975 0.086 Uiso calc R 1 . . H
C8 0.4394(6) 0.60700(19) 0.4951(3) 0.0766(11) Uani d . 1 . . C
H8 0.3500 0.5937 0.5495 0.092 Uiso calc R 1 . . H
C9 0.4282(7) 0.66016(18) 0.4288(4) 0.0860(12) Uani d . 1 . . C
H9 0.3305 0.6880 0.4321 0.103 Uiso calc R 1 . . H
C10 0.5874(6) 0.66429(17) 0.3574(3) 0.0793(11) Uani d . 1 . . C
H10 0.6153 0.6950 0.3042 0.095 Uiso calc R 1 . . H
C11 0.6500(4) 0.54300(12) 0.0885(2) 0.0429(6) Uani d . 1 . . C
H11 0.6721 0.5749 0.0373 0.051 Uiso calc R 1 . . H
C12 0.9064(4) 0.41871(11) 0.1551(2) 0.0417(6) Uani d . 1 . . C
C13 1.1072(4) 0.35503(13) 0.2872(3) 0.0569(8) Uani d . 1 . . C
H13 1.2025 0.3831 0.2761 0.068 Uiso calc R 1 . . H
C14 1.1472(5) 0.30587(13) 0.3578(3) 0.0594(8) Uani d . 1 . . C
H14 1.2671 0.3007 0.3937 0.071 Uiso calc R 1 . . H
C15 1.0048(5) 0.26434(13) 0.3741(3) 0.0546(7) Uani d . 1 . . C
C16 0.8277(5) 0.27134(13) 0.3190(3) 0.0580(8) Uani d . 1 . . C
H16 0.7336 0.2428 0.3292 0.070 Uiso calc R 1 . . H
C17 0.7919(4) 0.32114(12) 0.2484(3) 0.0492(7) Uani d . 1 . . C
C18 0.9311(4) 0.36445(11) 0.2321(2) 0.0434(6) Uani d . 1 . . C

loop_
_atom_site_aniso_label
_atom_site_aniso_U_11
_atom_site_aniso_U_22
_atom_site_aniso_U_33
_atom_site_aniso_U_12
_atom_site_aniso_U_13
_atom_site_aniso_U_23
Ni1 0.0513(3) 0.0307(3) 0.0387(3) 0.00051(18) 0.0050(2) 0.00209(18)
Fe1 0.0564(3) 0.0447(3) 0.0416(2) 0.00424(16) 0.00318(19) -0.00301(17)
Cl1 0.0571(5) 0.0640(6) 0.1131(8) -0.0117(4) -0.0126(5) 0.0252(5)
Cl2 0.1123(8) 0.0593(6) 0.0833(7) -0.0073(5) -0.0168(5) 0.0354(5)
O1 0.0545(11) 0.0347(10) 0.0478(11) 0.0015(8) 0.0082(9) 0.0054(8)
N1 0.0493(13) 0.0336(11) 0.0404(12) 0.0000(9) 0.0011(10) -0.0007(9)
N2 0.0584(14) 0.0375(12) 0.0477(13) 0.0010(10) 0.0043(11) 0.0030(10)
C1 0.0506(15) 0.0446(14) 0.0353(13) 0.0047(11) -0.0012(11) -0.0031(11)
C2 0.0545(17) 0.0424(16) 0.0542(17) -0.0029(11) 0.0009(13) -0.0010(12)
C3 0.0506(18) 0.067(2) 0.0573(19) -0.0056(14) 0.0046(14) 0.0010(15)
C4 0.0479(18) 0.071(2) 0.065(2) 0.0122(14) -0.0005(15) -0.0032(16)
C5 0.0556(18) 0.0581(18) 0.0452(16) 0.0112(13) 0.0004(13) 0.0019(13)
C6 0.063(2) 0.088(3) 0.073(2) -0.0139(19) -0.0044(18) -0.017(2)
C7 0.092(3) 0.068(2) 0.054(2) -0.0029(19) -0.0179(18) -0.0031(17)
C8 0.093(3) 0.093(3) 0.0440(19) -0.008(2) 0.0051(17) -0.0210(18)
C9 0.096(3) 0.073(3) 0.076(3) 0.017(2) 0.005(2) -0.027(2)
C10 0.114(3) 0.059(2) 0.065(2) -0.020(2) -0.009(2) -0.0026(17)
C11 0.0530(16) 0.0392(14) 0.0367(13) -0.0002(11) 0.0055(12) 0.0002(11)
C12 0.0537(16) 0.0314(13) 0.0399(14) -0.0042(11) 0.0006(12) -0.0014(10)
C13 0.0604(19) 0.0406(16) 0.069(2) -0.0055(12) -0.0089(15) 0.0063(14)
C14 0.069(2) 0.0454(17) 0.063(2) -0.0063(14) -0.0158(15) 0.0084(14)
C15 0.071(2) 0.0446(16) 0.0486(16) 0.0004(14) -0.0002(14) 0.0100(13)
C16 0.069(2) 0.0447(16) 0.0599(19) -0.0087(14) 0.0036(16) 0.0115(14)
C17 0.0588(18) 0.0409(15) 0.0478(16) -0.0001(12) 0.0016(13) 0.0051(12)
C18 0.0533(16) 0.0367(14) 0.0404(15) 0.0000(11) 0.0066(12) -0.0016(11)

loop_
_atom_type_symbol
_atom_type_description
_atom_type_scat_dispersion_real
_atom_type_scat_dispersion_imag
_atom_type_scat_source
C C 0.0033 0.0016 'International Tables Vol C Tables 4.2.6.8 and 6.1.1.4'
H H 0.0000 0.0000 'International Tables Vol C Tables 4.2.6.8 and 6.1.1.4'
N N 0.0061 0.0033 'International Tables Vol C Tables 4.2.6.8 and 6.1.1.4'
O O 0.0106 0.0060 'International Tables Vol C Tables 4.2.6.8 and 6.1.1.4'
Cl Cl 0.1484 0.1585 'International Tables Vol C Tables 4.2.6.8 and 6.1.1.4'
Fe Fe 0.3463 0.8444 'International Tables Vol C Tables 4.2.6.8 and 6.1.1.4'
Ni Ni 0.3393 1.1124 'International Tables Vol C Tables 4.2.6.8 and 6.1.1.4'

loop_
_geom_angle_atom_site_label_1
_geom_angle_atom_site_label_2
_geom_angle_atom_site_label_3
_geom_angle_site_symmetry_1
_geom_angle_site_symmetry_3
_geom_angle
_geom_angle_publ_flag
O1 Ni1 O1 3_765 . 180.00(11) ?
O1 Ni1 N1 3_765 3_765 83.73(8) ?
O1 Ni1 N1 . 3_765 96.27(8) ?
O1 Ni1 N1 3_765 . 96.27(8) ?
O1 Ni1 N1 . . 83.73(8) yes
N1 Ni1 N1 3_765 . 180.00(12) ?
C6 Fe1 C10 . . 40.74(16) ?
C6 Fe1 C3 . . 155.44(15) ?
C10 Fe1 C3 . . 161.66(16) ?
C6 Fe1 C2 . . 121.41(15) ?
C10 Fe1 C2 . . 157.48(15) ?
C3 Fe1 C2 . . 40.06(12) ?
C6 Fe1 C9 . . 67.13(17) ?
C10 Fe1 C9 . . 39.70(16) ?
C3 Fe1 C9 . . 125.23(16) ?
C2 Fe1 C9 . . 160.67(15) ?
C6 Fe1 C7 . . 40.53(15) ?
C10 Fe1 C7 . . 68.26(16) ?
C3 Fe1 C7 . . 119.92(14) ?
C2 Fe1 C7 . . 107.05(14) ?
C9 Fe1 C7 . . 67.20(17) ?
C6 Fe1 C5 . . 126.84(14) ?
C10 Fe1 C5 . . 108.88(14) ?
C3 Fe1 C5 . . 68.03(13) ?
C2 Fe1 C5 . . 69.03(12) ?
C9 Fe1 C5 . . 121.68(15) ?
C7 Fe1 C5 . . 163.58(14) ?
C6 Fe1 C1 . . 108.97(14) ?
C10 Fe1 C1 . . 122.21(14) ?
C3 Fe1 C1 . . 68.16(12) ?
C2 Fe1 C1 . . 41.43(11) ?
C9 Fe1 C1 . . 156.83(15) ?
C7 Fe1 C1 . . 125.78(14) ?
C5 Fe1 C1 . . 40.90(11) ?
C6 Fe1 C8 . . 66.92(16) ?
C10 Fe1 C8 . . 67.27(16) ?
C3 Fe1 C8 . . 107.69(15) ?
C2 Fe1 C8 . . 123.99(15) ?
C9 Fe1 C8 . . 39.99(16) ?
C7 Fe1 C8 . . 39.48(15) ?
C5 Fe1 C8 . . 155.85(15) ?
C1 Fe1 C8 . . 161.71(15) ?
C6 Fe1 C4 . . 163.41(15) ?
C10 Fe1 C4 . . 125.92(16) ?
C3 Fe1 C4 . . 40.17(12) ?
C2 Fe1 C4 . . 67.84(13) ?
C9 Fe1 C4 . . 108.91(16) ?
C7 Fe1 C4 . . 154.61(14) ?
C5 Fe1 C4 . . 40.17(12) ?
C1 Fe1 C4 . . 67.90(12) ?
C8 Fe1 C4 . . 121.24(15) ?
C12 O1 Ni1 . . 110.27(16) yes
C11 N1 N2 . . 118.2(2) yes
C11 N1 Ni1 . . 127.21(18) ?
N2 N1 Ni1 . . 114.56(16) yes
C12 N2 N1 . . 106.7(2) yes
C5 C1 C11 . . 121.1(2) ?
C5 C1 C2 . . 107.3(2) ?
C11 C1 C2 . . 131.5(3) ?
C5 C1 Fe1 . . 69.52(16) ?
C11 C1 Fe1 . . 124.0(2) ?
C2 C1 Fe1 . . 69.13(15) ?
C3 C2 C1 . . 107.2(3) ?
C3 C2 Fe1 . . 69.88(17) ?
C1 C2 Fe1 . . 69.44(15) ?
C3 C2 H2 . . 126.4 ?
C1 C2 H2 . . 126.4 ?
Fe1 C2 H2 . . 125.9 ?
C2 C3 C4 . . 109.2(3) ?
C2 C3 Fe1 . . 70.06(17) ?
C4 C3 Fe1 . . 70.44(19) ?
C2 C3 H3 . . 125.4 ?
C4 C3 H3 . . 125.4 ?
Fe1 C3 H3 . . 125.7 ?
C3 C4 C5 . . 108.7(3) ?
C3 C4 Fe1 . . 69.39(19) ?
C5 C4 Fe1 . . 69.62(18) ?
C3 C4 H4 . . 125.7 ?
C5 C4 H4 . . 125.7 ?
Fe1 C4 H4 . . 126.9 ?
C4 C5 C1 . . 107.6(3) ?
C4 C5 Fe1 . . 70.22(19) ?
C1 C5 Fe1 . . 69.57(16) ?
C4 C5 H5 . . 126.2 ?
C1 C5 H5 . . 126.2 ?
Fe1 C5 H5 . . 125.6 ?
C7 C6 C10 . . 108.3(4) ?
C7 C6 Fe1 . . 70.5(2) ?
C10 C6 Fe1 . . 70.0(2) ?
C7 C6 H6 . . 125.8 ?
C10 C6 H6 . . 125.8 ?
Fe1 C6 H6 . . 125.3 ?
C8 C7 C6 . . 107.1(4) ?
C8 C7 Fe1 . . 70.3(2) ?
C6 C7 Fe1 . . 69.0(2) ?
C8 C7 H7 . . 126.5 ?
C6 C7 H7 . . 126.5 ?
Fe1 C7 H7 . . 125.8 ?
C7 C8 C9 . . 108.9(4) ?
C7 C8 Fe1 . . 70.18(19) ?
C9 C8 Fe1 . . 69.9(2) ?
C7 C8 H8 . . 125.5 ?
C9 C8 H8 . . 125.5 ?
Fe1 C8 H8 . . 125.9 ?
C10 C9 C8 . . 108.6(4) ?
C10 C9 Fe1 . . 69.8(2) ?
C8 C9 Fe1 . . 70.1(2) ?
C10 C9 H9 . . 125.7 ?
C8 C9 H9 . . 125.7 ?
Fe1 C9 H9 . . 126.0 ?
C9 C10 C6 . . 107.0(4) ?
C9 C10 Fe1 . . 70.5(2) ?
C6 C10 Fe1 . . 69.3(2) ?
C9 C10 H10 . . 126.5 ?
C6 C10 H10 . . 126.5 ?
Fe1 C10 H10 . . 125.3 ?
N1 C11 C1 . . 129.6(2) ?
N1 C11 H11 . . 115.2 ?
C1 C11 H11 . . 115.2 ?
O1 C12 N2 . . 124.7(2) yes
O1 C12 C18 . . 115.5(2) yes
N2 C12 C18 . . 119.6(2) yes
C14 C13 C18 . . 122.8(3) ?
C14 C13 H13 . . 118.6 ?
C18 C13 H13 . . 118.6 ?
C13 C14 C15 . . 118.4(3) ?
C13 C14 H14 . . 120.8 ?
C15 C14 H14 . . 120.8 ?
C16 C15 C14 . . 120.9(3) ?
C16 C15 Cl2 . . 119.4(2) ?
C14 C15 Cl2 . . 119.7(3) ?
C15 C16 C17 . . 119.4(3) ?
C15 C16 H16 . . 120.3 ?
C17 C16 H16 . . 120.3 ?
C16 C17 C18 . . 121.1(3) ?
C16 C17 Cl1 . . 117.8(2) ?
C18 C17 Cl1 . . 121.0(2) ?
C13 C18 C17 . . 117.4(3) ?
C13 C18 C12 . . 117.8(2) ?
C17 C18 C12 . . 124.7(3) ?

loop_
_geom_bond_atom_site_label_1
_geom_bond_atom_site_label_2
_geom_bond_site_symmetry_2
_geom_bond_distance
_geom_bond_publ_flag
Ni1 O1 3_765 1.8450(17) ?
Ni1 O1 . 1.8450(17) yes
Ni1 N1 3_765 1.859(2) ?
Ni1 N1 . 1.859(2) yes
Fe1 C6 . 2.032(4) ?
Fe1 C10 . 2.041(4) ?
Fe1 C3 . 2.045(3) ?
Fe1 C2 . 2.048(3) ?
Fe1 C9 . 2.050(4) ?
Fe1 C7 . 2.050(4) ?
Fe1 C5 . 2.051(3) ?
Fe1 C1 . 2.052(3) ?
Fe1 C8 . 2.052(3) ?
Fe1 C4 . 2.059(3) ?
Cl1 C17 . 1.735(3) ?
Cl2 C15 . 1.742(3) ?
O1 C12 . 1.304(3) yes
N1 C11 . 1.299(3) yes
N1 N2 . 1.416(3) yes
N2 C12 . 1.305(3) yes
C1 C5 . 1.434(4) ?
C1 C11 . 1.449(4) ?
C1 C2 . 1.450(4) ?
C2 C3 . 1.402(4) ?
C2 H2 . 0.9300 ?
C3 C4 . 1.409(4) ?
C3 H3 . 0.9300 ?
C4 C5 . 1.411(4) ?
C4 H4 . 0.9300 ?
C5 H5 . 0.9300 ?
C6 C7 . 1.414(5) ?
C6 C10 . 1.418(6) ?
C6 H6 . 0.9300 ?
C7 C8 . 1.386(5) ?
C7 H7 . 0.9300 ?
C8 C9 . 1.403(6) ?
C8 H8 . 0.9300 ?
C9 C10 . 1.389(5) ?
C9 H9 . 0.9300 ?
C10 H10 . 0.9300 ?
C11 H11 . 0.9300 ?
C12 C18 . 1.495(3) ?
C13 C14 . 1.378(4) ?
C13 C18 . 1.383(4) ?
C13 H13 . 0.9300 ?
C14 C15 . 1.383(4) ?
C14 H14 . 0.9300 ?
C15 C16 . 1.383(4) ?
C16 C17 . 1.384(4) ?
C16 H16 . 0.9300 ?
C17 C18 . 1.395(4) ?

loop_
_geom_hbond_atom_site_label_D
_geom_hbond_atom_site_label_H
_geom_hbond_atom_site_label_A
_geom_hbond_site_symmetry_A
_geom_hbond_distance_DH
_geom_hbond_distance_HA
_geom_hbond_distance_DA
_geom_hbond_angle_DHA
_geom_hbond_publ_flag
C2 H2 N2 . 0.93 2.53 2.969(4) 109 yes
C11 H11 O1 3_765 0.93 2.42 2.957(3) 117 yes
